data_1505666
loop_
_publ_author_name
'Lu, Ping'
'Ma, Shengming'

_publ_section_title
;
 Rh-catalyzed triple allene approach to bicyclo[4.4.0]decene derivatives
 and its application for the stepwise synthesis of steroid-like
 tetracyclic skeletons.
;
_journal_issue 25
_journal_name_full 'Organic letters'
_journal_page_first 5319
_journal_page_last 5321
_journal_paper_doi 10.1021/ol702557s
_journal_volume 9
_journal_year 2007
_chemical_formula_sum 'C40 H35 N O6 S2'
_chemical_formula_weight 689.81
_chemical_name_systematic
; 
 ? 
;
_space_group_IT_number 14
_symmetry_cell_setting monoclinic
_symmetry_space_group_name_Hall '-P 2ybc'
_symmetry_space_group_name_H-M 'P 1 21/c 1'
_atom_sites_solution_hydrogens geom
_atom_sites_solution_primary direct
_atom_sites_solution_secondary difmap
_audit_creation_method SHELXL-97
_cell_angle_alpha 90.00
_cell_angle_beta 109.587(2)
_cell_angle_gamma 90.00
_cell_formula_units_Z 4
_cell_length_a 16.4936(14)
_cell_length_b 9.1500(8)
_cell_length_c 23.709(2)
_cell_measurement_reflns_used 3912
_cell_measurement_temperature 293(2)
_cell_measurement_theta_max 53.930
_cell_measurement_theta_min 4.811
_cell_volume 3371.0(5)
_computing_cell_refinement 'Bruker SMART'
_computing_data_collection 'Bruker SMART'
_computing_data_reduction 'Bruker SHELXTL'
_computing_molecular_graphics 'Bruker SHELXTL'
_computing_publication_material 'Bruker SHELXTL'
_computing_structure_refinement 'SHELXL-97 (Sheldrick, 1997)'
_computing_structure_solution 'SHELXS-97 (Sheldrick, 1990)'
_diffrn_ambient_temperature 293(2)
_diffrn_measured_fraction_theta_full 0.999
_diffrn_measured_fraction_theta_max 0.999
_diffrn_measurement_device_type 'CCD area detector'
_diffrn_measurement_method 'phi and omega scans'
_diffrn_radiation_monochromator graphite
_diffrn_radiation_source 'fine-focus sealed tube'
_diffrn_radiation_type MoK\a
_diffrn_radiation_wavelength 0.71073
_diffrn_reflns_av_R_equivalents 0.0940
_diffrn_reflns_av_sigmaI/netI 0.0821
_diffrn_reflns_limit_h_max 9
_diffrn_reflns_limit_h_min -20
_diffrn_reflns_limit_k_max 11
_diffrn_reflns_limit_k_min -11
_diffrn_reflns_limit_l_max 29
_diffrn_reflns_limit_l_min -27
_diffrn_reflns_number 17938
_diffrn_reflns_theta_full 26.00
_diffrn_reflns_theta_max 26.00
_diffrn_reflns_theta_min 1.82
_exptl_absorpt_coefficient_mu 0.209
_exptl_absorpt_correction_T_max 1.00000
_exptl_absorpt_correction_T_min 0.48633
_exptl_absorpt_correction_type empirical
_exptl_absorpt_process_details sadabs
_exptl_crystal_colour colorless
_exptl_crystal_density_diffrn 1.359
_exptl_crystal_density_method 'not measured'
_exptl_crystal_description prismatic
_exptl_crystal_F_000 1448
_exptl_crystal_size_max 0.496
_exptl_crystal_size_mid 0.417
_exptl_crystal_size_min 0.096
_refine_diff_density_max 0.547
_refine_diff_density_min -0.336
_refine_diff_density_rms 0.059
_refine_ls_extinction_method none
_refine_ls_goodness_of_fit_ref 0.954
_refine_ls_hydrogen_treatment constr
_refine_ls_matrix_type full
_refine_ls_number_parameters 442
_refine_ls_number_reflns 6631
_refine_ls_number_restraints 0
_refine_ls_restrained_S_all 0.954
_refine_ls_R_factor_all 0.0754
_refine_ls_R_factor_gt 0.0529
_refine_ls_shift/su_max 0.001
_refine_ls_shift/su_mean 0.000
_refine_ls_structure_factor_coef Fsqd
_refine_ls_weighting_details 'calc w=1/[\s^2^(Fo^2^)+(0.0556P)^2^+0.0000P] where P=(Fo^2^+2Fc^2^)/3'
_refine_ls_weighting_scheme calc
_refine_ls_wR_factor_gt 0.1190
_refine_ls_wR_factor_ref 0.1276
_reflns_number_gt 4701
_reflns_number_total 6631
_reflns_threshold_expression >2sigma(I)
_cod_data_source_file ol702557s-file003.cif
_cod_data_source_block cd27154
_cod_depositor_comments
;
The following automatic conversions were performed:

'_symmetry_cell_setting' value 'Monoclinic' changed to 'monoclinic'
according to /home/saulius/struct/CIF-dictionaries/cif_core.dic
dictionary named 'cif_core.dic' version 2.4.1 from 2010-06-29.

Automatic conversion script
Id: cif_fix_values 1715 2011-07-08 13:25:40Z adriana 
;
_cod_original_cell_volume 3371.1(5)
_cod_original_sg_symbol_H-M P2(1)/c
_cod_database_code 1505666

loop_
_symmetry_equiv_pos_as_xyz
'x, y, z'
'-x, y+1/2, -z+1/2'
'-x, -y, -z'
'x, -y-1/2, z-1/2'

loop_
_atom_site_label
_atom_site_type_symbol
_atom_site_fract_x
_atom_site_fract_y
_atom_site_fract_z
_atom_site_U_iso_or_equiv
_atom_site_adp_type
_atom_site_occupancy
_atom_site_symmetry_multiplicity
_atom_site_calc_flag
_atom_site_refinement_flags
S1 S 0.97896(4) 0.12238(6) 0.85221(3) 0.03530(17) Uani 1 1 d .
S2 S 1.01390(4) 0.43687(6) 0.89429(3) 0.03323(17) Uani 1 1 d .
O1 O 0.94572(11) -0.00890(18) 0.86873(7) 0.0438(4) Uani 1 1 d .
O2 O 1.06809(10) 0.1296(2) 0.85924(8) 0.0503(5) Uani 1 1 d .
O3 O 0.99855(11) 0.46614(18) 0.83243(7) 0.0435(4) Uani 1 1 d .
O4 O 0.98548(10) 0.54111(17) 0.92876(8) 0.0414(4) Uani 1 1 d .
O5 O 0.40999(10) 0.4638(2) 0.85186(8) 0.0496(5) Uani 1 1 d .
O6 O 0.49820(11) 0.1735(2) 0.72809(8) 0.0497(5) Uani 1 1 d .
N1 N 0.43266(12) 0.3147(2) 0.78028(9) 0.0375(5) Uani 1 1 d .
C1 C 0.86161(13) 0.3036(2) 0.88131(10) 0.0288(5) Uani 1 1 d .
H1A H 0.8552 0.3922 0.9019 0.035 Uiso 1 1 calc R
H1B H 0.8403 0.3236 0.8387 0.035 Uiso 1 1 calc R
C2 C 0.95787(14) 0.2655(2) 0.89997(10) 0.0292(5) Uani 1 1 d .
C3 C 0.99398(14) 0.2135(3) 0.96548(10) 0.0341(6) Uani 1 1 d .
H3A H 1.0395 0.1432 0.9691 0.041 Uiso 1 1 calc R
H3B H 1.0194 0.2965 0.9907 0.041 Uiso 1 1 calc R
C4 C 0.92915(15) 0.1457(3) 0.98796(11) 0.0373(6) Uani 1 1 d .
H4 H 0.9491 0.1096 1.0269 0.045 Uiso 1 1 calc R
C5 C 0.84611(15) 0.1312(3) 0.95851(10) 0.0350(6) Uani 1 1 d .
C6 C 0.78526(15) 0.0715(3) 0.98727(12) 0.0462(7) Uani 1 1 d .
H6A H 0.8164 0.0436 1.0283 0.055 Uiso 1 1 calc R
H6B H 0.7563 -0.0143 0.9658 0.055 Uiso 1 1 calc R
C7 C 0.71979(15) 0.1897(3) 0.98580(11) 0.0436(6) Uani 1 1 d .
H7A H 0.6768 0.1507 1.0013 0.052 Uiso 1 1 calc R
H7B H 0.7484 0.2704 1.0112 0.052 Uiso 1 1 calc R
C8 C 0.67648(14) 0.2440(3) 0.92282(10) 0.0326(5) Uani 1 1 d .
C9 C 0.71385(13) 0.2362(2) 0.88118(10) 0.0301(5) Uani 1 1 d .
C10 C 0.80606(13) 0.1829(3) 0.89496(10) 0.0300(5) Uani 1 1 d .
H10 H 0.8049 0.1000 0.8685 0.036 Uiso 1 1 calc R
C11 C 0.66729(14) 0.2730(3) 0.81626(10) 0.0418(6) Uani 1 1 d .
H11A H 0.6586 0.1833 0.7932 0.050 Uiso 1 1 calc R
H11B H 0.7041 0.3357 0.8024 0.050 Uiso 1 1 calc R
C12 C 0.58038(14) 0.3483(3) 0.80295(10) 0.0320(5) Uani 1 1 d .
H12 H 0.5826 0.4364 0.7800 0.038 Uiso 1 1 calc R
C13 C 0.55512(14) 0.3991(3) 0.85617(10) 0.0332(5) Uani 1 1 d .
H13 H 0.5778 0.4975 0.8682 0.040 Uiso 1 1 calc R
C14 C 0.58531(14) 0.2948(3) 0.91074(10) 0.0329(5) Uani 1 1 d .
H14 H 0.5857 0.3526 0.9456 0.040 Uiso 1 1 calc R
C15 C 0.45819(15) 0.4040(3) 0.83140(11) 0.0369(6) Uani 1 1 d .
C16 C 0.50264(15) 0.2644(3) 0.76584(10) 0.0351(6) Uani 1 1 d .
C17 C 0.34532(15) 0.2725(3) 0.74975(12) 0.0414(6) Uani 1 1 d .
C18 C 0.30620(17) 0.3082(3) 0.69080(12) 0.0530(7) Uani 1 1 d .
H18 H 0.3367 0.3587 0.6703 0.064 Uiso 1 1 calc R
C19 C 0.22205(18) 0.2695(4) 0.66182(14) 0.0639(9) Uani 1 1 d .
H19 H 0.1956 0.2933 0.6217 0.077 Uiso 1 1 calc R
C20 C 0.17738(19) 0.1965(4) 0.69181(17) 0.0684(10) Uani 1 1 d .
H20 H 0.1202 0.1711 0.6723 0.082 Uiso 1 1 calc R
C21 C 0.2160(2) 0.1606(4) 0.75009(18) 0.0827(11) Uani 1 1 d .
H21 H 0.1850 0.1105 0.7703 0.099 Uiso 1 1 calc R
C22 C 0.30093(18) 0.1975(4) 0.77994(14) 0.0644(9) Uani 1 1 d .
H22 H 0.3274 0.1718 0.8199 0.077 Uiso 1 1 calc R
C23 C 0.52640(14) 0.1650(3) 0.90792(10) 0.0367(6) Uani 1 1 d .
C24 C 0.53093(18) 0.0381(3) 0.87780(12) 0.0513(7) Uani 1 1 d .
H24 H 0.5706 0.0310 0.8578 0.062 Uiso 1 1 calc R
C25 C 0.4775(2) -0.0786(3) 0.87694(14) 0.0657(9) Uani 1 1 d .
H25 H 0.4819 -0.1638 0.8568 0.079 Uiso 1 1 calc R
C26 C 0.4182(2) -0.0699(4) 0.90543(15) 0.0683(10) Uani 1 1 d .
H26 H 0.3815 -0.1480 0.9042 0.082 Uiso 1 1 calc R
C27 C 0.41343(19) 0.0544(4) 0.93560(14) 0.0613(8) Uani 1 1 d .
H27 H 0.3737 0.0608 0.9556 0.074 Uiso 1 1 calc R
C28 C 0.46644(16) 0.1702(3) 0.93692(12) 0.0467(7) Uani 1 1 d .
H28 H 0.4620 0.2542 0.9578 0.056 Uiso 1 1 calc R
C29 C 0.91755(16) 0.1614(3) 0.77709(11) 0.0379(6) Uani 1 1 d .
C30 C 0.95313(19) 0.2416(3) 0.74182(12) 0.0517(7) Uani 1 1 d .
H30 H 1.0100 0.2731 0.7569 0.062 Uiso 1 1 calc R
C31 C 0.9028(2) 0.2737(3) 0.68400(13) 0.0661(9) Uani 1 1 d .
H31 H 0.9258 0.3269 0.6595 0.079 Uiso 1 1 calc R
C32 C 0.8196(2) 0.2280(4) 0.66255(13) 0.0697(9) Uani 1 1 d .
H32 H 0.7855 0.2538 0.6239 0.084 Uiso 1 1 calc R
C33 C 0.78488(19) 0.1447(4) 0.69675(13) 0.0628(9) Uani 1 1 d .
H33 H 0.7284 0.1119 0.6811 0.075 Uiso 1 1 calc R
C34 C 0.83430(17) 0.1099(3) 0.75440(12) 0.0475(7) Uani 1 1 d .
H34 H 0.8118 0.0522 0.7779 0.057 Uiso 1 1 calc R
C35 C 1.12581(14) 0.4116(3) 0.93112(11) 0.0363(6) Uani 1 1 d .
C36 C 1.16012(16) 0.4270(3) 0.99209(12) 0.0454(7) Uani 1 1 d .
H36 H 1.1247 0.4494 1.0142 0.055 Uiso 1 1 calc R
C37 C 1.24678(17) 0.4090(3) 1.02027(14) 0.0564(8) Uani 1 1 d .
H37 H 1.2700 0.4164 1.0617 0.068 Uiso 1 1 calc R
C38 C 1.29909(18) 0.3804(4) 0.98772(16) 0.0651(9) Uani 1 1 d .
H38 H 1.3578 0.3673 1.0071 0.078 Uiso 1 1 calc R
C39 C 1.26558(18) 0.3708(3) 0.92642(15) 0.0623(9) Uani 1 1 d .
H39 H 1.3019 0.3553 0.9043 0.075 Uiso 1 1 calc R
C40 C 1.17796(16) 0.3841(3) 0.89771(13) 0.0486(7) Uani 1 1 d .
H40 H 1.1546 0.3746 0.8563 0.058 Uiso 1 1 calc R

loop_
_atom_site_aniso_label
_atom_site_aniso_U_11
_atom_site_aniso_U_22
_atom_site_aniso_U_33
_atom_site_aniso_U_23
_atom_site_aniso_U_13
_atom_site_aniso_U_12
S1 0.0338(3) 0.0323(3) 0.0387(3) -0.0056(3) 0.0108(3) 0.0038(3)
S2 0.0309(3) 0.0301(3) 0.0388(3) -0.0008(3) 0.0119(3) 0.0006(3)
O1 0.0533(11) 0.0313(9) 0.0431(10) -0.0029(8) 0.0113(8) 0.0005(8)
O2 0.0339(10) 0.0549(12) 0.0628(12) -0.0173(10) 0.0172(9) 0.0060(9)
O3 0.0505(11) 0.0412(10) 0.0390(10) 0.0084(8) 0.0151(8) 0.0005(8)
O4 0.0384(10) 0.0333(9) 0.0530(11) -0.0068(8) 0.0159(8) 0.0019(8)
O5 0.0364(10) 0.0605(12) 0.0550(12) -0.0054(10) 0.0193(9) 0.0106(9)
O6 0.0500(11) 0.0545(11) 0.0447(11) -0.0157(9) 0.0160(9) -0.0050(9)
N1 0.0267(11) 0.0469(13) 0.0360(11) -0.0037(10) 0.0066(9) -0.0006(9)
C1 0.0273(12) 0.0314(13) 0.0276(12) 0.0012(10) 0.0090(9) 0.0029(10)
C2 0.0281(12) 0.0306(12) 0.0280(12) -0.0009(10) 0.0082(9) 0.0024(10)
C3 0.0323(13) 0.0306(13) 0.0343(13) 0.0007(10) 0.0045(10) 0.0037(10)
C4 0.0418(15) 0.0368(14) 0.0317(13) 0.0075(11) 0.0100(11) 0.0079(11)
C5 0.0365(14) 0.0323(13) 0.0354(13) 0.0081(11) 0.0111(11) 0.0061(11)
C6 0.0442(16) 0.0501(17) 0.0449(15) 0.0195(13) 0.0156(13) 0.0025(13)
C7 0.0398(15) 0.0598(17) 0.0333(13) 0.0138(12) 0.0150(11) 0.0030(13)
C8 0.0319(13) 0.0365(13) 0.0302(12) 0.0020(10) 0.0116(10) -0.0018(11)
C9 0.0274(12) 0.0337(13) 0.0289(12) 0.0023(10) 0.0092(10) -0.0010(10)
C10 0.0279(12) 0.0314(12) 0.0305(12) 0.0016(10) 0.0098(10) 0.0003(10)
C11 0.0310(13) 0.0648(18) 0.0310(13) 0.0035(12) 0.0121(11) 0.0059(12)
C12 0.0305(13) 0.0337(13) 0.0316(12) 0.0034(10) 0.0102(10) 0.0009(10)
C13 0.0298(13) 0.0358(13) 0.0326(13) -0.0031(10) 0.0085(10) -0.0006(10)
C14 0.0320(13) 0.0404(14) 0.0280(12) -0.0022(10) 0.0121(10) -0.0006(11)
C15 0.0328(13) 0.0389(14) 0.0387(14) 0.0043(11) 0.0115(11) 0.0034(11)
C16 0.0342(14) 0.0390(14) 0.0302(13) 0.0045(11) 0.0082(11) -0.0009(11)
C17 0.0284(13) 0.0444(15) 0.0474(16) -0.0027(12) 0.0077(12) 0.0005(11)
C18 0.0443(16) 0.0590(19) 0.0487(17) 0.0003(14) 0.0066(13) -0.0041(14)
C19 0.0457(18) 0.071(2) 0.0577(19) -0.0123(17) -0.0053(15) 0.0018(16)
C20 0.0391(17) 0.064(2) 0.088(3) -0.0204(19) 0.0026(17) -0.0153(16)
C21 0.048(2) 0.096(3) 0.101(3) 0.011(2) 0.021(2) -0.0261(19)
C22 0.0460(18) 0.082(2) 0.0607(19) 0.0146(17) 0.0118(15) -0.0153(16)
C23 0.0338(14) 0.0468(15) 0.0304(13) 0.0064(11) 0.0120(11) -0.0004(11)
C24 0.0633(19) 0.0528(18) 0.0487(16) -0.0059(14) 0.0333(14) -0.0115(15)
C25 0.090(2) 0.057(2) 0.0550(19) -0.0071(15) 0.0301(18) -0.0200(18)
C26 0.064(2) 0.078(2) 0.064(2) 0.0117(18) 0.0220(17) -0.0304(18)
C27 0.0539(19) 0.076(2) 0.065(2) 0.0182(18) 0.0346(16) -0.0024(17)
C28 0.0416(15) 0.0550(17) 0.0505(16) 0.0100(13) 0.0247(13) 0.0032(13)
C29 0.0446(15) 0.0353(14) 0.0371(14) -0.0083(11) 0.0182(12) 0.0011(11)
C30 0.0640(18) 0.0522(17) 0.0457(17) -0.0126(14) 0.0274(14) -0.0158(15)
C31 0.111(3) 0.0500(18) 0.0466(18) -0.0021(14) 0.0380(19) -0.0182(19)
C32 0.090(3) 0.073(2) 0.0360(16) -0.0007(15) 0.0082(17) 0.003(2)
C33 0.0548(19) 0.086(2) 0.0427(17) -0.0106(16) 0.0103(15) -0.0039(17)
C34 0.0467(16) 0.0591(18) 0.0388(15) -0.0076(13) 0.0172(13) -0.0078(14)
C35 0.0281(13) 0.0360(14) 0.0463(15) -0.0019(11) 0.0143(11) -0.0048(10)
C36 0.0326(14) 0.0532(17) 0.0507(17) -0.0181(13) 0.0142(12) -0.0111(12)
C37 0.0409(17) 0.067(2) 0.0535(18) -0.0108(15) 0.0053(14) -0.0086(14)
C38 0.0304(16) 0.076(2) 0.081(2) -0.0149(18) 0.0092(16) -0.0005(15)
C39 0.0423(17) 0.073(2) 0.082(2) -0.0081(18) 0.0334(17) 0.0026(15)
C40 0.0412(16) 0.0555(18) 0.0523(17) -0.0046(14) 0.0199(13) -0.0047(13)

loop_
_atom_type_symbol
_atom_type_description
_atom_type_scat_dispersion_real
_atom_type_scat_dispersion_imag
_atom_type_scat_source
C C 0.0033 0.0016 'International Tables Vol C Tables 4.2.6.8 and 6.1.1.4'
H H 0.0000 0.0000 'International Tables Vol C Tables 4.2.6.8 and 6.1.1.4'
O O 0.0106 0.0060 'International Tables Vol C Tables 4.2.6.8 and 6.1.1.4'
N N 0.0061 0.0033 'International Tables Vol C Tables 4.2.6.8 and 6.1.1.4'
S S 0.1246 0.1234 'International Tables Vol C Tables 4.2.6.8 and 6.1.1.4'

loop_
_geom_angle_atom_site_label_1
_geom_angle_atom_site_label_2
_geom_angle_atom_site_label_3
_geom_angle
O2 S1 O1 118.86(11)
O2 S1 C29 109.21(12)
O1 S1 C29 107.67(11)
O2 S1 C2 107.21(10)
O1 S1 C2 105.12(10)
C29 S1 C2 108.32(11)
O3 S2 O4 118.80(10)
O3 S2 C35 109.10(11)
O4 S2 C35 106.94(11)
O3 S2 C2 108.26(10)
O4 S2 C2 104.84(10)
C35 S2 C2 108.49(11)
C16 N1 C15 111.87(19)
C16 N1 C17 124.4(2)
C15 N1 C17 123.6(2)
C10 C1 C2 114.01(17)
C10 C1 H1A 108.7
C2 C1 H1A 108.7
C10 C1 H1B 108.7
C2 C1 H1B 108.7
H1A C1 H1B 107.6
C1 C2 C3 111.89(18)
C1 C2 S1 111.99(15)
C3 C2 S1 108.18(15)
C1 C2 S2 106.24(14)
C3 C2 S2 107.56(15)
S1 C2 S2 110.91(12)
C4 C3 C2 114.23(19)
C4 C3 H3A 108.7
C2 C3 H3A 108.7
C4 C3 H3B 108.7
C2 C3 H3B 108.7
H3A C3 H3B 107.6
C5 C4 C3 126.7(2)
C5 C4 H4 116.6
C3 C4 H4 116.6
C4 C5 C6 122.2(2)
C4 C5 C10 121.9(2)
C6 C5 C10 115.8(2)
C5 C6 C7 108.1(2)
C5 C6 H6A 110.1
C7 C6 H6A 110.1
C5 C6 H6B 110.1
C7 C6 H6B 110.1
H6A C6 H6B 108.4
C8 C7 C6 110.8(2)
C8 C7 H7A 109.5
C6 C7 H7A 109.5
C8 C7 H7B 109.5
C6 C7 H7B 109.5
H7A C7 H7B 108.1
C9 C8 C14 123.8(2)
C9 C8 C7 122.3(2)
C14 C8 C7 113.67(19)
C8 C9 C11 122.8(2)
C8 C9 C10 122.4(2)
C11 C9 C10 114.81(19)
C5 C10 C9 112.75(19)
C5 C10 C1 110.13(18)
C9 C10 C1 110.31(17)
C5 C10 H10 107.8
C9 C10 H10 107.8
C1 C10 H10 107.8
C9 C11 C12 115.7(2)
C9 C11 H11A 108.4
C12 C11 H11A 108.4
C9 C11 H11B 108.4
C12 C11 H11B 108.4
H11A C11 H11B 107.4
C16 C12 C11 116.7(2)
C16 C12 C13 102.95(18)
C11 C12 C13 117.67(19)
C16 C12 H12 106.2
C11 C12 H12 106.2
C13 C12 H12 106.2
C15 C13 C12 103.56(18)
C15 C13 C14 110.23(19)
C12 C13 C14 113.69(19)
C15 C13 H13 109.7
C12 C13 H13 109.7
C14 C13 H13 109.7
C8 C14 C23 110.45(19)
C8 C14 C13 111.70(18)
C23 C14 C13 114.98(18)
C8 C14 H14 106.4
C23 C14 H14 106.4
C13 C14 H14 106.4
O5 C15 N1 124.7(2)
O5 C15 C13 128.2(2)
N1 C15 C13 106.9(2)
O6 C16 N1 124.3(2)
O6 C16 C12 128.0(2)
N1 C16 C12 107.7(2)
C22 C17 C18 120.2(2)
C22 C17 N1 119.7(2)
C18 C17 N1 120.1(2)
C17 C18 C19 120.1(3)
C17 C18 H18 120.0
C19 C18 H18 120.0
C20 C19 C18 120.0(3)
C20 C19 H19 120.0
C18 C19 H19 120.0
C21 C20 C19 120.1(3)
C21 C20 H20 120.0
C19 C20 H20 120.0
C20 C21 C22 120.8(3)
C20 C21 H21 119.6
C22 C21 H21 119.6
C17 C22 C21 118.9(3)
C17 C22 H22 120.6
C21 C22 H22 120.6
C24 C23 C28 117.3(2)
C24 C23 C14 122.4(2)
C28 C23 C14 120.3(2)
C23 C24 C25 120.9(3)
C23 C24 H24 119.5
C25 C24 H24 119.5
C26 C25 C24 120.5(3)
C26 C25 H25 119.7
C24 C25 H25 119.7
C27 C26 C25 119.1(3)
C27 C26 H26 120.5
C25 C26 H26 120.5
C26 C27 C28 120.7(3)
C26 C27 H27 119.6
C28 C27 H27 119.6
C27 C28 C23 121.4(3)
C27 C28 H28 119.3
C23 C28 H28 119.3
C34 C29 C30 121.0(2)
C34 C29 S1 118.9(2)
C30 C29 S1 120.1(2)
C31 C30 C29 118.7(3)
C31 C30 H30 120.7
C29 C30 H30 120.7
C32 C31 C30 120.2(3)
C32 C31 H31 119.9
C30 C31 H31 119.9
C31 C32 C33 121.3(3)
C31 C32 H32 119.4
C33 C32 H32 119.4
C32 C33 C34 119.5(3)
C32 C33 H33 120.3
C34 C33 H33 120.3
C33 C34 C29 119.3(3)
C33 C34 H34 120.3
C29 C34 H34 120.3
C36 C35 C40 120.6(2)
C36 C35 S2 119.96(19)
C40 C35 S2 119.3(2)
C37 C36 C35 119.8(2)
C37 C36 H36 120.1
C35 C36 H36 120.1
C38 C37 C36 120.1(3)
C38 C37 H37 119.9
C36 C37 H37 119.9
C37 C38 C39 120.4(3)
C37 C38 H38 119.8
C39 C38 H38 119.8
C38 C39 C40 120.0(3)
C38 C39 H39 120.0
C40 C39 H39 120.0
C35 C40 C39 119.1(3)
C35 C40 H40 120.5
C39 C40 H40 120.5

loop_
_geom_bond_atom_site_label_1
_geom_bond_atom_site_label_2
_geom_bond_distance
S1 O2 1.4244(17)
S1 O1 1.4285(18)
S1 C29 1.765(2)
S1 C2 1.839(2)
S2 O3 1.4276(17)
S2 O4 1.4332(17)
S2 C35 1.773(2)
S2 C2 1.848(2)
O5 C15 1.194(3)
O6 C16 1.206(3)
N1 C16 1.388(3)
N1 C15 1.404(3)
N1 C17 1.432(3)
C1 C10 1.537(3)
C1 C2 1.539(3)
C1 H1A 0.9700
C1 H1B 0.9700
C2 C3 1.540(3)
C3 C4 1.481(3)
C3 H3A 0.9700
C3 H3B 0.9700
C4 C5 1.319(3)
C4 H4 0.9300
C5 C6 1.493(3)
C5 C10 1.504(3)
C6 C7 1.520(3)
C6 H6A 0.9700
C6 H6B 0.9700
C7 C8 1.507(3)
C7 H7A 0.9700
C7 H7B 0.9700
C8 C9 1.330(3)
C8 C14 1.507(3)
C9 C11 1.510(3)
C9 C10 1.525(3)
C10 H10 0.9800
C11 C12 1.525(3)
C11 H11A 0.9700
C11 H11B 0.9700
C12 C16 1.500(3)
C12 C13 1.528(3)
C12 H12 0.9800
C13 C15 1.508(3)
C13 C14 1.549(3)
C13 H13 0.9800
C14 C23 1.522(3)
C14 H14 0.9800
C17 C22 1.367(4)
C17 C18 1.368(4)
C18 C19 1.373(4)
C18 H18 0.9300
C19 C20 1.359(5)
C19 H19 0.9300
C20 C21 1.354(5)
C20 H20 0.9300
C21 C22 1.383(4)
C21 H21 0.9300
C22 H22 0.9300
C23 C24 1.378(4)
C23 C28 1.382(3)
C24 C25 1.380(4)
C24 H24 0.9300
C25 C26 1.364(4)
C25 H25 0.9300
C26 C27 1.360(4)
C26 H26 0.9300
C27 C28 1.367(4)
C27 H27 0.9300
C28 H28 0.9300
C29 C34 1.379(3)
C29 C30 1.382(4)
C30 C31 1.375(4)
C30 H30 0.9300
C31 C32 1.361(4)
C31 H31 0.9300
C32 C33 1.370(4)
C32 H32 0.9300
C33 C34 1.374(4)
C33 H33 0.9300
C34 H34 0.9300
C35 C36 1.372(4)
C35 C40 1.374(3)
C36 C37 1.370(3)
C36 H36 0.9300
C37 C38 1.362(4)
C37 H37 0.9300
C38 C39 1.374(4)
C38 H38 0.9300
C39 C40 1.381(4)
C39 H39 0.9300
C40 H40 0.9300

loop_
_geom_torsion_atom_site_label_1
_geom_torsion_atom_site_label_2
_geom_torsion_atom_site_label_3
_geom_torsion_atom_site_label_4
_geom_torsion
C10 C1 C2 C3 -51.3(2)
C10 C1 C2 S1 70.3(2)
C10 C1 C2 S2 -168.45(15)
O2 S1 C2 C1 160.98(15)
O1 S1 C2 C1 -71.64(17)
C29 S1 C2 C1 43.23(18)
O2 S1 C2 C3 -75.26(17)
O1 S1 C2 C3 52.12(17)
C29 S1 C2 C3 167.00(15)
O2 S1 C2 S2 42.48(14)
O1 S1 C2 S2 169.86(11)
C29 S1 C2 S2 -75.27(14)
O3 S2 C2 C1 -75.00(16)
O4 S2 C2 C1 52.75(16)
C35 S2 C2 C1 166.73(15)
O3 S2 C2 C3 165.04(15)
O4 S2 C2 C3 -67.21(16)
C35 S2 C2 C3 46.77(18)
O3 S2 C2 S1 46.92(14)
O4 S2 C2 S1 174.67(11)
C35 S2 C2 S1 -71.34(14)
C1 C2 C3 C4 27.0(3)
S1 C2 C3 C4 -96.9(2)
S2 C2 C3 C4 143.26(17)
C2 C3 C4 C5 -2.4(4)
C3 C4 C5 C6 -175.0(2)
C3 C4 C5 C10 1.0(4)
C4 C5 C6 C7 118.1(3)
C10 C5 C6 C7 -58.1(3)
C5 C6 C7 C8 54.6(3)
C6 C7 C8 C9 -25.6(3)
C6 C7 C8 C14 149.4(2)
C14 C8 C9 C11 -2.1(4)
C7 C8 C9 C11 172.3(2)
C14 C8 C9 C10 -179.4(2)
C7 C8 C9 C10 -5.0(4)
C4 C5 C10 C9 -147.6(2)
C6 C5 C10 C9 28.6(3)
C4 C5 C10 C1 -23.9(3)
C6 C5 C10 C1 152.3(2)
C8 C9 C10 C5 4.2(3)
C11 C9 C10 C5 -173.3(2)
C8 C9 C10 C1 -119.4(2)
C11 C9 C10 C1 63.1(3)
C2 C1 C10 C5 48.9(3)
C2 C1 C10 C9 174.01(17)
C8 C9 C11 C12 11.5(4)
C10 C9 C11 C12 -171.0(2)
C9 C11 C12 C16 -114.3(2)
C9 C11 C12 C13 8.8(3)
C16 C12 C13 C15 -26.0(2)
C11 C12 C13 C15 -155.8(2)
C16 C12 C13 C14 93.7(2)
C11 C12 C13 C14 -36.2(3)
C9 C8 C14 C23 103.3(3)
C7 C8 C14 C23 -71.6(3)
C9 C8 C14 C13 -26.0(3)
C7 C8 C14 C13 159.1(2)
C15 C13 C14 C8 159.33(19)
C12 C13 C14 C8 43.6(3)
C15 C13 C14 C23 32.4(3)
C12 C13 C14 C23 -83.3(2)
C16 N1 C15 O5 177.8(2)
C17 N1 C15 O5 -6.5(4)
C16 N1 C15 C13 -6.1(3)
C17 N1 C15 C13 169.6(2)
C12 C13 C15 O5 -163.8(3)
C14 C13 C15 O5 74.3(3)
C12 C13 C15 N1 20.3(2)
C14 C13 C15 N1 -101.6(2)
C15 N1 C16 O6 171.4(2)
C17 N1 C16 O6 -4.2(4)
C15 N1 C16 C12 -11.4(3)
C17 N1 C16 C12 173.1(2)
C11 C12 C16 O6 -29.0(3)
C13 C12 C16 O6 -159.5(2)
C11 C12 C16 N1 153.9(2)
C13 C12 C16 N1 23.4(2)
C16 N1 C17 C22 116.4(3)
C15 N1 C17 C22 -58.7(4)
C16 N1 C17 C18 -64.3(3)
C15 N1 C17 C18 120.6(3)
C22 C17 C18 C19 0.3(4)
N1 C17 C18 C19 -179.0(2)
C17 C18 C19 C20 0.4(5)
C18 C19 C20 C21 -0.6(5)
C19 C20 C21 C22 0.1(6)
C18 C17 C22 C21 -0.9(5)
N1 C17 C22 C21 178.5(3)
C20 C21 C22 C17 0.7(6)
C8 C14 C23 C24 -43.7(3)
C13 C14 C23 C24 83.9(3)
C8 C14 C23 C28 135.3(2)
C13 C14 C23 C28 -97.2(3)
C28 C23 C24 C25 0.0(4)
C14 C23 C24 C25 178.9(3)
C23 C24 C25 C26 0.7(5)
C24 C25 C26 C27 -1.1(5)
C25 C26 C27 C28 0.8(5)
C26 C27 C28 C23 -0.1(5)
C24 C23 C28 C27 -0.3(4)
C14 C23 C28 C27 -179.3(2)
O2 S1 C29 C34 156.16(19)
O1 S1 C29 C34 25.8(2)
C2 S1 C29 C34 -87.4(2)
O2 S1 C29 C30 -23.4(2)
O1 S1 C29 C30 -153.8(2)
C2 S1 C29 C30 93.0(2)
C34 C29 C30 C31 2.3(4)
S1 C29 C30 C31 -178.1(2)
C29 C30 C31 C32 0.5(5)
C30 C31 C32 C33 -2.6(5)
C31 C32 C33 C34 1.8(5)
C32 C33 C34 C29 1.0(4)
C30 C29 C34 C33 -3.0(4)
S1 C29 C34 C33 177.4(2)
O3 S2 C35 C36 159.9(2)
O4 S2 C35 C36 30.2(2)
C2 S2 C35 C36 -82.4(2)
O3 S2 C35 C40 -16.8(2)
O4 S2 C35 C40 -146.5(2)
C2 S2 C35 C40 100.9(2)
C40 C35 C36 C37 -2.6(4)
S2 C35 C36 C37 -179.2(2)
C35 C36 C37 C38 2.0(4)
C36 C37 C38 C39 0.7(5)
C37 C38 C39 C40 -2.7(5)
C36 C35 C40 C39 0.5(4)
S2 C35 C40 C39 177.2(2)
C38 C39 C40 C35 2.1(5)
